data_2022546
loop_
_publ_author_name
'Blake, Alexander J.'
'Lippolis, Vito'
'Schroder, Martin'

_publ_section_title
;
 Coordination chemistry of nitrile-functionalized mixed thia-aza
 macrocycles [9]aneN~2~S and [9]aneNS~2~ towards silver(I)
;
_journal_coeditor_code KY3213
_journal_issue 3
_journal_name_full 'Acta Crystallographica Section C'
_journal_page_first
;
;
_journal_paper_doi 10.1107/S205322962200105X
_journal_volume 78
_journal_year 2022
_chemical_formula_iupac '[Ag (C10 H16 N4 S)2 ] B F4'
_chemical_formula_moiety 'C20 H32 Ag N8 S2 +, B F4 -'
_chemical_formula_sum 'C20 H32 Ag B F4 N8 S2'
_chemical_formula_weight 643.33
_chemical_name_systematic
'Bis[4,7-bis(cyanomethyl)-1-thia-4,7-diazacyclononane-\k^3^<i>N</i>,<i>N</i>',<i>S</i>]silver(I) tetrafluoridoborate'
_space_group_crystal_system triclinic
_space_group_IT_number 2
_space_group_name_Hall '-P 1'
_space_group_name_H-M_alt 'P -1'
_atom_sites_solution_hydrogens geom
_atom_sites_solution_primary direct
_atom_sites_solution_secondary difmap
_audit_creation_method
;
Olex2 1.2
(compiled 2018.05.29 svn.r3508 for OlexSys, GUI svn.r5506)
;
_cell_angle_alpha 73.446(2)
_cell_angle_beta 82.398(2)
_cell_angle_gamma 61.781(2)
_cell_formula_units_Z 2
_cell_length_a 10.1813(6)
_cell_length_b 10.2237(6)
_cell_length_c 15.0154(9)
_cell_measurement_reflns_used 4462
_cell_measurement_temperature 150(2)
_cell_measurement_theta_max 28.8
_cell_measurement_theta_min 2.27
_cell_volume 1320.11(14)
_computing_cell_refinement
;
SMART (Bruker, 1998)
;
_computing_data_collection
;
SMART (Bruker, 1998)
;
_computing_data_reduction
;
SAINT (Bruker, 1999)
;
_computing_molecular_graphics
;
OLEX2 (Dolomanov <i>et al.</i>, 2009) and Mercury (Macrae <i>et al.</i>,
2020)
;
_computing_publication_material
;
OLEX2 (Dolomanov <i>et al.</i>, 2009)
;
_computing_structure_refinement
;
SHELXL2018 (Sheldrick, 2015)
;
_computing_structure_solution
;
SHELXS97 (Sheldrick, 2008)
;
_diffrn_ambient_temperature 150(2)
_diffrn_measured_fraction_theta_full 0.973
_diffrn_measured_fraction_theta_max 0.890
_diffrn_measurement_device_type 'Bruker SMART CCD area-detector'
_diffrn_measurement_method omega
_diffrn_radiation_monochromator graphite
_diffrn_radiation_type MoK\a
_diffrn_radiation_wavelength 0.71073
_diffrn_reflns_av_R_equivalents 0.035
_diffrn_reflns_av_sigmaI/netI 0.021
_diffrn_reflns_av_unetI/netI 0.021
_diffrn_reflns_limit_h_max 13
_diffrn_reflns_limit_h_min -13
_diffrn_reflns_limit_k_max 12
_diffrn_reflns_limit_k_min -13
_diffrn_reflns_limit_l_max 20
_diffrn_reflns_limit_l_min -20
_diffrn_reflns_number 6151
_diffrn_reflns_theta_full 27.500
_diffrn_reflns_theta_max 28.839
_diffrn_reflns_theta_min 2.270
_diffrn_source X-ray
_exptl_absorpt_coefficient_mu 0.976
_exptl_absorpt_correction_T_max 0.828
_exptl_absorpt_correction_T_min 0.729
_exptl_absorpt_correction_type multi-scan
_exptl_absorpt_process_details
;
(SADABS; Bruker, 1996}
;
_exptl_crystal_colour colourless
_exptl_crystal_density_diffrn 1.618
_exptl_crystal_description tablet
_exptl_crystal_F_000 656
_exptl_crystal_size_max 0.3
_exptl_crystal_size_mid 0.2
_exptl_crystal_size_min 0.14
_refine_diff_density_max 0.462
_refine_diff_density_min -0.335
_refine_ls_extinction_method none
_refine_ls_goodness_of_fit_ref 1.067
_refine_ls_hydrogen_treatment constr
_refine_ls_matrix_type full
_refine_ls_number_parameters 328
_refine_ls_number_reflns 6151
_refine_ls_number_restraints 0
_refine_ls_restrained_S_all 1.067
_refine_ls_R_factor_all 0.0270
_refine_ls_R_factor_gt 0.0231
_refine_ls_shift/su_max 0.001
_refine_ls_shift/su_mean 0.000
_refine_ls_structure_factor_coef Fsqd
_refine_ls_weighting_details 'w=1/[\s^2^(Fo^2^)+(0.0381P)^2^] where P=(Fo^2^+2Fc^2^)/3'
_refine_ls_weighting_scheme calc
_refine_ls_wR_factor_gt 0.0609
_refine_ls_wR_factor_ref 0.0624
_reflns_number_gt 5420
_reflns_number_total 13703
_reflns_threshold_expression 'I > 2\s(I)'
_cod_data_source_file ky3213sup1.cif
_cod_data_source_block AgL12BF4
_cod_database_code 2022546
_shelx_space_group_comment
;
The symmetry employed for this shelxl refinement is uniquely defined
by the following loop, which should always be used as a source of
symmetry information in preference to the above space-group names.
They are only intended as comments.
;
_shelx_estimated_absorpt_t_min 0.758
_shelx_estimated_absorpt_t_max 0.875

loop_
_space_group_symop_operation_xyz
'x, y, z'
'-x, -y, -z'

loop_
_atom_site_type_symbol
_atom_site_label
_atom_site_fract_x
_atom_site_fract_y
_atom_site_fract_z
_atom_site_U_iso_or_equiv
_atom_site_adp_type
_atom_site_calc_flag
_atom_site_occupancy
_atom_site_disorder_assembly
_atom_site_disorder_group
Ag Ag1' 0.000000 1.000000 0.500000 0.02157(5) Uani d 1 . .
S S1 0.80965(5) 0.73691(4) 0.89254(3) 0.02367(9) Uani d 1 . .
C C2 0.7080(2) 0.66111(19) 0.84889(11) 0.0288(4) Uani d 1 . .
H H2A 0.607906 0.695424 0.877628 0.035 Uiso calc 1 . .
H H2B 0.693997 0.706560 0.781044 0.035 Uiso calc 1 . .
C C3 0.78180(19) 0.48679(18) 0.86677(10) 0.0252(3) Uani d 1 . .
H H3A 0.713163 0.458039 0.845737 0.030 Uiso calc 1 . .
H H3B 0.873060 0.454056 0.828479 0.030 Uiso calc 1 . .
N N4 0.82224(14) 0.40209(14) 0.96400(8) 0.0187(3) Uani d 1 . .
C C5 0.69353(17) 0.43080(18) 1.02663(11) 0.0223(3) Uani d 1 . .
H H5A 0.670968 0.342854 1.040685 0.027 Uiso calc 1 . .
H H5B 0.605698 0.523292 0.994610 0.027 Uiso calc 1 . .
C C6 0.71893(18) 0.45403(18) 1.11751(11) 0.0225(3) Uani d 1 . .
H H6A 0.628725 0.472071 1.156554 0.027 Uiso calc 1 . .
H H6B 0.802780 0.359104 1.151443 0.027 Uiso calc 1 . .
N N7 0.75219(14) 0.58322(14) 1.10358(8) 0.0195(3) Uani d 1 . .
C C8 0.68686(18) 0.82805(18) 0.97989(11) 0.0239(3) Uani d 1 . .
H H8A 0.739632 0.865178 1.009359 0.029 Uiso calc 1 . .
H H8B 0.598490 0.919414 0.947553 0.029 Uiso calc 1 . .
C C9 0.63217(17) 0.73218(17) 1.05647(11) 0.0235(3) Uani d 1 . .
H H9A 0.578197 0.791050 1.103106 0.028 Uiso calc 1 . .
H H9B 0.560508 0.713840 1.029639 0.028 Uiso calc 1 . .
C C41 0.91605(18) 0.23839(18) 0.97407(12) 0.0257(3) Uani d 1 . .
H H41C 0.946423 0.187697 1.039954 0.031 Uiso calc 1 . .
H H41D 1.007482 0.222817 0.936645 0.031 Uiso calc 1 . .
C C42 0.8399(2) 0.16515(19) 0.94421(12) 0.0287(4) Uani d 1 . .
N N43 0.7762(2) 0.11560(19) 0.91955(11) 0.0406(4) Uani d 1 . .
C C71 0.79990(18) 0.58746(19) 1.18970(10) 0.0250(3) Uani d 1 . .
H H71C 0.828128 0.671450 1.176321 0.030 Uiso calc 1 . .
H H71D 0.889447 0.489696 1.213719 0.030 Uiso calc 1 . .
C C72 0.6831(2) 0.6111(2) 1.26223(11) 0.0319(4) Uani d 1 . .
N N73 0.5894(2) 0.6280(2) 1.31473(11) 0.0499(5) Uani d 1 . .
Ag Ag1 1.000000 0.500000 1.000000 0.02228(5) Uani d 1 . .
S S1' 0.10514(5) 1.09797(5) 0.34563(3) 0.02568(9) Uani d 1 . .
C C2' 0.0767(2) 0.98966(19) 0.27946(10) 0.0264(3) Uani d 1 . .
H H2'A -0.031759 1.033563 0.269579 0.032 Uiso calc 1 . .
H H2'B 0.122681 1.005841 0.217583 0.032 Uiso calc 1 . .
C C3' 0.13787(18) 0.81697(18) 0.32141(10) 0.0230(3) Uani d 1 . .
H H3'A 0.106138 0.773825 0.282131 0.028 Uiso calc 1 . .
H H3'B 0.248144 0.768802 0.320401 0.028 Uiso calc 1 . .
N N4' 0.08854(14) 0.77649(14) 0.41728(8) 0.0203(3) Uani d 1 . .
C C5' 0.20750(17) 0.65164(17) 0.48137(10) 0.0230(3) Uani d 1 . .
H H5'A 0.247413 0.556719 0.459982 0.028 Uiso calc 1 . .
H H5'B 0.164196 0.632522 0.543841 0.028 Uiso calc 1 . .
C C6' 0.33462(18) 0.68556(18) 0.48879(11) 0.0238(3) Uani d 1 . .
H H6'A 0.409806 0.597136 0.532877 0.029 Uiso calc 1 . .
H H6'B 0.382879 0.696731 0.427293 0.029 Uiso calc 1 . .
N N7' 0.28727(14) 0.82627(15) 0.52028(9) 0.0220(3) Uani d 1 . .
C C8' 0.35356(19) 0.9247(2) 0.46700(12) 0.0293(4) Uani d 1 . .
H H8'A 0.463408 0.863294 0.469830 0.035 Uiso calc 1 . .
H H8'B 0.326722 1.008418 0.497214 0.035 Uiso calc 1 . .
C C9' 0.3061(2) 0.9960(2) 0.36514(12) 0.0316(4) Uani d 1 . .
H H9'A 0.350110 0.913493 0.332084 0.038 Uiso calc 1 . .
H H9'B 0.348054 1.068318 0.337295 0.038 Uiso calc 1 . .
C C41' -0.03903(18) 0.74723(19) 0.42178(11) 0.0250(3) Uani d 1 . .
H H41A -0.120886 0.839174 0.384023 0.030 Uiso calc 1 . .
H H41B -0.073772 0.732035 0.486932 0.030 Uiso calc 1 . .
C C42' -0.00916(19) 0.6118(2) 0.38874(11) 0.0282(4) Uani d 1 . .
N N43' 0.01303(19) 0.50939(19) 0.36215(11) 0.0378(4) Uani d 1 . .
C C71' 0.31270(19) 0.7887(2) 0.61963(11) 0.0291(4) Uani d 1 . .
H H71A 0.258848 0.730041 0.653272 0.035 Uiso calc 1 . .
H H71B 0.270607 0.885113 0.639567 0.035 Uiso calc 1 . .
C C72' 0.4724(2) 0.6977(2) 0.64596(13) 0.0433(5) Uani d 1 . .
N N73' 0.5960(2) 0.6277(3) 0.66227(15) 0.0718(7) Uani d 1 . .
B B1 0.2911(2) 0.9973(2) 0.79979(14) 0.0293(4) Uani d 1 . .
F F1 0.28390(16) 0.86125(13) 0.81549(8) 0.0536(3) Uani d 1 . .
F F2 0.33708(13) 1.03340(13) 0.70886(8) 0.0448(3) Uani d 1 . .
F F3 0.15010(12) 1.11335(13) 0.81049(9) 0.0483(3) Uani d 1 . .
F F4 0.38827(14) 0.98516(16) 0.86048(9) 0.0616(4) Uani d 1 . .

loop_
_atom_site_aniso_label
_atom_site_aniso_U_11
_atom_site_aniso_U_22
_atom_site_aniso_U_33
_atom_site_aniso_U_12
_atom_site_aniso_U_13
_atom_site_aniso_U_23
Ag1' 0.02112(9) 0.02284(9) 0.01874(8) -0.00723(7) 0.00187(6) -0.00835(6)
S1 0.0314(2) 0.02153(19) 0.02038(18) -0.01508(17) -0.00034(15) -0.00316(14)
C2 0.0373(10) 0.0247(8) 0.0259(8) -0.0160(8) -0.0122(7) 0.0000(7)
C3 0.0323(9) 0.0277(8) 0.0204(7) -0.0163(7) -0.0037(6) -0.0068(6)
N4 0.0208(6) 0.0158(6) 0.0201(6) -0.0081(5) -0.0002(5) -0.0058(5)
C5 0.0212(8) 0.0210(8) 0.0279(8) -0.0120(6) 0.0017(6) -0.0073(6)
C6 0.0250(8) 0.0218(8) 0.0222(7) -0.0128(7) 0.0055(6) -0.0064(6)
N7 0.0221(7) 0.0179(6) 0.0196(6) -0.0095(5) 0.0025(5) -0.0068(5)
C8 0.0253(8) 0.0159(7) 0.0286(8) -0.0073(6) -0.0031(6) -0.0052(6)
C9 0.0200(8) 0.0196(8) 0.0292(8) -0.0065(6) 0.0029(6) -0.0094(6)
C41 0.0246(8) 0.0197(8) 0.0310(8) -0.0068(7) -0.0016(7) -0.0091(6)
C42 0.0360(10) 0.0196(8) 0.0299(8) -0.0118(7) 0.0060(7) -0.0098(6)
N43 0.0561(11) 0.0391(9) 0.0428(9) -0.0320(9) 0.0111(8) -0.0203(7)
C71 0.0276(8) 0.0282(8) 0.0218(7) -0.0138(7) 0.0050(6) -0.0106(6)
C72 0.0408(10) 0.0314(9) 0.0240(8) -0.0160(8) 0.0058(7) -0.0114(7)
N73 0.0547(11) 0.0539(11) 0.0350(9) -0.0227(10) 0.0207(8) -0.0160(8)
Ag1 0.01716(9) 0.02577(10) 0.02614(9) -0.00879(7) 0.00062(6) -0.01193(7)
S1' 0.0355(2) 0.0231(2) 0.02031(18) -0.01553(18) 0.00362(16) -0.00607(15)
C2' 0.0380(9) 0.0268(8) 0.0166(7) -0.0171(8) 0.0006(6) -0.0046(6)
C3' 0.0290(8) 0.0243(8) 0.0180(7) -0.0130(7) 0.0024(6) -0.0084(6)
N4' 0.0241(7) 0.0201(6) 0.0169(6) -0.0102(5) -0.0014(5) -0.0043(5)
C5' 0.0284(8) 0.0177(7) 0.0203(7) -0.0075(7) -0.0026(6) -0.0056(6)
C6' 0.0221(8) 0.0234(8) 0.0230(7) -0.0054(7) 0.0003(6) -0.0108(6)
N7' 0.0208(7) 0.0239(7) 0.0213(6) -0.0076(6) -0.0001(5) -0.0105(5)
C8' 0.0259(9) 0.0349(10) 0.0341(9) -0.0169(8) 0.0040(7) -0.0150(7)
C9' 0.0327(9) 0.0371(10) 0.0319(9) -0.0227(8) 0.0097(7) -0.0107(7)
C41' 0.0280(8) 0.0242(8) 0.0231(8) -0.0123(7) -0.0009(6) -0.0055(6)
C42' 0.0339(9) 0.0319(9) 0.0238(8) -0.0201(8) -0.0032(7) -0.0033(7)
N43' 0.0520(10) 0.0380(9) 0.0341(8) -0.0281(8) -0.0014(7) -0.0103(7)
C71' 0.0261(9) 0.0319(9) 0.0247(8) -0.0052(7) -0.0037(6) -0.0134(7)
C72' 0.0351(11) 0.0521(12) 0.0371(10) -0.0053(9) -0.0099(8) -0.0253(9)
N73' 0.0368(11) 0.0989(17) 0.0652(13) 0.0017(11) -0.0190(9) -0.0509(13)
B1 0.0315(10) 0.0238(9) 0.0314(10) -0.0075(8) -0.0075(8) -0.0113(8)
F1 0.0917(10) 0.0313(6) 0.0421(6) -0.0330(7) -0.0030(6) -0.0055(5)
F2 0.0504(7) 0.0477(7) 0.0391(6) -0.0267(6) 0.0020(5) -0.0085(5)
F3 0.0328(6) 0.0443(7) 0.0628(8) -0.0073(5) -0.0011(5) -0.0246(6)
F4 0.0453(7) 0.0756(9) 0.0647(8) -0.0106(7) -0.0226(6) -0.0396(7)

loop_
_atom_type_symbol
_atom_type_description
_atom_type_scat_dispersion_real
_atom_type_scat_dispersion_imag
_atom_type_scat_source
C C 0.0033 0.0016 'International Tables Vol C Tables 4.2.6.8 and 6.1.1.4'
H H 0.0000 0.0000 'International Tables Vol C Tables 4.2.6.8 and 6.1.1.4'
N N 0.0061 0.0033 'International Tables Vol C Tables 4.2.6.8 and 6.1.1.4'
S S 0.1246 0.1234 'International Tables Vol C Tables 4.2.6.8 and 6.1.1.4'
Ag Ag -0.8971 1.1015 'International Tables Vol C Tables 4.2.6.8 and 6.1.1.4'
B B 0.0013 0.0007 'International Tables Vol C Tables 4.2.6.8 and 6.1.1.4'
F F 0.0171 0.0103 'International Tables Vol C Tables 4.2.6.8 and 6.1.1.4'

loop_
_geom_angle_atom_site_label_1
_geom_angle_atom_site_label_2
_geom_angle_atom_site_label_3
_geom_angle_site_symmetry_1
_geom_angle_site_symmetry_3
_geom_angle
_geom_angle_publ_flag
S1' Ag1' S1' . 2_576 180.0 ?
S1' Ag1' N4' . . 76.92(3) ?
S1' Ag1' N4' 2_576 . 103.08(3) ?
S1' Ag1' N4' . 2_576 103.08(3) ?
S1' Ag1' N4' 2_576 2_576 76.92(3) ?
S1' Ag1' N7' . 2_576 103.30(3) ?
S1' Ag1' N7' . . 76.70(3) ?
S1' Ag1' N7' 2_576 2_576 76.70(3) ?
S1' Ag1' N7' 2_576 . 103.30(3) ?
N4' Ag1' N4' 2_576 . 180.0 ?
N7' Ag1' N4' 2_576 . 110.28(4) ?
N7' Ag1' N4' . . 69.72(4) ?
N7' Ag1' N4' 2_576 2_576 69.72(4) ?
N7' Ag1' N4' . 2_576 110.28(4) ?
N7' Ag1' N7' 2_576 . 180.0 ?
C2 S1 Ag1 . . 102.58(5) ?
C8 S1 C2 . . 104.31(8) ?
C8 S1 Ag1 . . 98.56(5) ?
S1 C2 H2A . . 108.4 ?
S1 C2 H2B . . 108.4 ?
H2A C2 H2B . . 107.5 ?
C3 C2 S1 . . 115.46(11) ?
C3 C2 H2A . . 108.4 ?
C3 C2 H2B . . 108.4 ?
C2 C3 H3A . . 108.5 ?
C2 C3 H3B . . 108.5 ?
H3A C3 H3B . . 107.5 ?
N4 C3 C2 . . 114.90(13) ?
N4 C3 H3A . . 108.5 ?
N4 C3 H3B . . 108.5 ?
C3 N4 C5 . . 113.57(12) ?
C3 N4 Ag1 . . 101.77(9) ?
C5 N4 Ag1 . . 112.87(9) ?
C41 N4 C3 . . 112.17(12) ?
C41 N4 C5 . . 111.24(12) ?
C41 N4 Ag1 . . 104.52(9) ?
N4 C5 H5A . . 109.0 ?
N4 C5 H5B . . 109.0 ?
N4 C5 C6 . . 113.06(12) ?
H5A C5 H5B . . 107.8 ?
C6 C5 H5A . . 109.0 ?
C6 C5 H5B . . 109.0 ?
C5 C6 H6A . . 109.0 ?
C5 C6 H6B . . 109.0 ?
H6A C6 H6B . . 107.8 ?
N7 C6 C5 . . 112.88(12) ?
N7 C6 H6A . . 109.0 ?
N7 C6 H6B . . 109.0 ?
C6 N7 C9 . . 113.82(12) ?
C71 N7 C6 . . 111.68(12) ?
C71 N7 C9 . . 112.43(12) ?
S1 C8 H8A . . 107.9 ?
S1 C8 H8B . . 107.9 ?
H8A C8 H8B . . 107.2 ?
C9 C8 S1 . . 117.58(11) ?
C9 C8 H8A . . 107.9 ?
C9 C8 H8B . . 107.9 ?
N7 C9 C8 . . 113.72(13) ?
N7 C9 H9A . . 108.8 ?
N7 C9 H9B . . 108.8 ?
C8 C9 H9A . . 108.8 ?
C8 C9 H9B . . 108.8 ?
H9A C9 H9B . . 107.7 ?
N4 C41 H41C . . 109.1 ?
N4 C41 H41D . . 109.1 ?
N4 C41 C42 . . 112.62(13) ?
H41C C41 H41D . . 107.8 ?
C42 C41 H41C . . 109.1 ?
C42 C41 H41D . . 109.1 ?
N43 C42 C41 . . 176.78(19) ?
N7 C71 H71C . . 109.0 ?
N7 C71 H71D . . 109.0 ?
N7 C71 C72 . . 112.90(14) ?
H71C C71 H71D . . 107.8 ?
C72 C71 H71C . . 109.0 ?
C72 C71 H71D . . 109.0 ?
N73 C72 C71 . . 176.3(2) ?
S1 Ag1 S1 . 2_767 180.0 ?
S1 Ag1 N4 . . 77.67(3) ?
S1 Ag1 N4 2_767 . 102.33(3) ?
S1 Ag1 N4 . 2_767 102.33(3) ?
S1 Ag1 N4 2_767 2_767 77.67(3) ?
N4 Ag1 N4 2_767 . 180.0 ?
C2' S1' Ag1' . . 97.19(5) ?
C2' S1' C9' . . 102.79(8) ?
C9' S1' Ag1' . . 103.55(6) ?
S1' C2' H2'A . . 108.0 ?
S1' C2' H2'B . . 108.0 ?
H2'A C2' H2'B . . 107.3 ?
C3' C2' S1' . . 117.00(11) ?
C3' C2' H2'A . . 108.0 ?
C3' C2' H2'B . . 108.0 ?
C2' C3' H3'A . . 108.8 ?
C2' C3' H3'B . . 108.8 ?
H3'A C3' H3'B . . 107.7 ?
N4' C3' C2' . . 113.64(13) ?
N4' C3' H3'A . . 108.8 ?
N4' C3' H3'B . . 108.8 ?
C3' N4' Ag1' . . 112.22(9) ?
C3' N4' C5' . . 114.60(12) ?
C5' N4' Ag1' . . 100.41(8) ?
C41' N4' Ag1' . . 104.94(9) ?
C41' N4' C3' . . 112.44(12) ?
C41' N4' C5' . . 111.21(12) ?
N4' C5' H5'A . . 108.9 ?
N4' C5' H5'B . . 108.9 ?
N4' C5' C6' . . 113.43(13) ?
H5'A C5' H5'B . . 107.7 ?
C6' C5' H5'A . . 108.9 ?
C6' C5' H5'B . . 108.9 ?
C5' C6' H6'A . . 108.9 ?
C5' C6' H6'B . . 108.9 ?
H6'A C6' H6'B . . 107.7 ?
N7' C6' C5' . . 113.51(13) ?
N7' C6' H6'A . . 108.9 ?
N7' C6' H6'B . . 108.9 ?
C6' N7' Ag1' . . 110.86(9) ?
C8' N7' Ag1' . . 104.80(9) ?
C8' N7' C6' . . 113.74(13) ?
C71' N7' Ag1' . . 104.38(9) ?
C71' N7' C6' . . 110.96(13) ?
C71' N7' C8' . . 111.53(13) ?
N7' C8' H8'A . . 108.5 ?
N7' C8' H8'B . . 108.5 ?
N7' C8' C9' . . 114.91(13) ?
H8'A C8' H8'B . . 107.5 ?
C9' C8' H8'A . . 108.5 ?
C9' C8' H8'B . . 108.5 ?
S1' C9' H9'A . . 108.6 ?
S1' C9' H9'B . . 108.6 ?
C8' C9' S1' . . 114.86(12) ?
C8' C9' H9'A . . 108.6 ?
C8' C9' H9'B . . 108.6 ?
H9'A C9' H9'B . . 107.5 ?
N4' C41' H41A . . 108.6 ?
N4' C41' H41B . . 108.6 ?
N4' C41' C42' . . 114.51(14) ?
H41A C41' H41B . . 107.6 ?
C42' C41' H41A . . 108.6 ?
C42' C41' H41B . . 108.6 ?
N43' C42' C41' . . 179.01(18) ?
N7' C71' H71A . . 108.9 ?
N7' C71' H71B . . 108.9 ?
N7' C71' C72' . . 113.33(15) ?
H71A C71' H71B . . 107.7 ?
C72' C71' H71A . . 108.9 ?
C72' C71' H71B . . 108.9 ?
N73' C72' C71' . . 177.1(2) ?
F1 B1 F2 . . 108.17(14) ?
F1 B1 F3 . . 109.32(17) ?
F2 B1 F3 . . 108.64(15) ?
F4 B1 F1 . . 111.04(16) ?
F4 B1 F2 . . 110.29(17) ?
F4 B1 F3 . . 109.33(15) ?

loop_
_geom_bond_atom_site_label_1
_geom_bond_atom_site_label_2
_geom_bond_site_symmetry_2
_geom_bond_distance
_geom_bond_publ_flag
Ag1' S1' . 2.5605(4) ?
Ag1' S1' 2_576 2.5606(4) ?
Ag1' N4' . 2.6363(12) ?
Ag1' N4' 2_576 2.6363(12) ?
Ag1' N7' 2_576 2.6108(13) ?
Ag1' N7' . 2.6108(13) ?
S1 C2 . 1.8242(17) ?
S1 C8 . 1.8200(17) ?
S1 Ag1 . 2.5273(4) ?
C2 H2A . 0.9900 ?
C2 H2B . 0.9900 ?
C2 C3 . 1.526(2) ?
C3 H3A . 0.9900 ?
C3 H3B . 0.9900 ?
C3 N4 . 1.4670(19) ?
N4 C5 . 1.4681(19) ?
N4 C41 . 1.4555(19) ?
N4 Ag1 . 2.6173(12) ?
C5 H5A . 0.9900 ?
C5 H5B . 0.9900 ?
C5 C6 . 1.524(2) ?
C6 H6A . 0.9900 ?
C6 H6B . 0.9900 ?
C6 N7 . 1.4661(19) ?
N7 C9 . 1.4723(19) ?
N7 C71 . 1.4589(19) ?
C8 H8A . 0.9900 ?
C8 H8B . 0.9900 ?
C8 C9 . 1.516(2) ?
C9 H9A . 0.9900 ?
C9 H9B . 0.9900 ?
C41 H41C . 0.9900 ?
C41 H41D . 0.9900 ?
C41 C42 . 1.482(2) ?
C42 N43 . 1.138(2) ?
C71 H71C . 0.9900 ?
C71 H71D . 0.9900 ?
C71 C72 . 1.481(2) ?
C72 N73 . 1.133(2) ?
S1' C2' . 1.8174(16) ?
S1' C9' . 1.8237(18) ?
C2' H2'A . 0.9900 ?
C2' H2'B . 0.9900 ?
C2' C3' . 1.527(2) ?
C3' H3'A . 0.9900 ?
C3' H3'B . 0.9900 ?
C3' N4' . 1.4702(18) ?
N4' C5' . 1.4727(18) ?
N4' C41' . 1.454(2) ?
C5' H5'A . 0.9900 ?
C5' H5'B . 0.9900 ?
C5' C6' . 1.514(2) ?
C6' H6'A . 0.9900 ?
C6' H6'B . 0.9900 ?
C6' N7' . 1.482(2) ?
N7' C8' . 1.466(2) ?
N7' C71' . 1.4565(19) ?
C8' H8'A . 0.9900 ?
C8' H8'B . 0.9900 ?
C8' C9' . 1.527(2) ?
C9' H9'A . 0.9900 ?
C9' H9'B . 0.9900 ?
C41' H41A . 0.9900 ?
C41' H41B . 0.9900 ?
C41' C42' . 1.486(2) ?
C42' N43' . 1.139(2) ?
C71' H71A . 0.9900 ?
C71' H71B . 0.9900 ?
C71' C72' . 1.482(2) ?
C72' N73' . 1.134(2) ?
B1 F1 . 1.379(2) ?
B1 F2 . 1.388(2) ?
B1 F3 . 1.390(2) ?
B1 F4 . 1.372(2) ?

loop_
_geom_torsion_atom_site_label_1
_geom_torsion_atom_site_label_2
_geom_torsion_atom_site_label_3
_geom_torsion_atom_site_label_4
_geom_torsion_site_symmetry_1
_geom_torsion_site_symmetry_2
_geom_torsion_site_symmetry_3
_geom_torsion_site_symmetry_4
_geom_torsion
_geom_torsion_publ_flag
Ag1' S1' C2' C3' . . . . -51.77(13) ?
Ag1' S1' C9' C8' . . . . -17.07(14) ?
Ag1' N4' C5' C6' . . . . -61.91(13) ?
Ag1' N4' C41' C42' . . . . -173.20(10) ?
Ag1' N7' C8' C9' . . . . -55.84(15) ?
Ag1' N7' C71' C72' . . . . -176.18(13) ?
S1 C2 C3 N4 . . . . 52.98(19) ?
S1 C8 C9 N7 . . . . 51.09(17) ?
C2 S1 C8 C9 . . . . 53.82(13) ?
C2 C3 N4 C5 . . . . 63.48(17) ?
C2 C3 N4 C41 . . . . -169.32(14) ?
C2 C3 N4 Ag1 . . . . -58.13(14) ?
C3 N4 C5 C6 . . . . -136.60(13) ?
C3 N4 C41 C42 . . . . -62.98(18) ?
N4 C5 C6 N7 . . . . 59.09(17) ?
C5 N4 C41 C42 . . . . 65.45(17) ?
C5 C6 N7 C9 . . . . 60.78(17) ?
C5 C6 N7 C71 . . . . -170.60(13) ?
C6 N7 C9 C8 . . . . -134.70(14) ?
C6 N7 C71 C72 . . . . -62.77(17) ?
C8 S1 C2 C3 . . . . -116.31(13) ?
C9 N7 C71 C72 . . . . 66.59(17) ?
C41 N4 C5 C6 . . . . 95.72(15) ?
C71 N7 C9 C8 . . . . 97.06(15) ?
Ag1 S1 C2 C3 . . . . -13.93(14) ?
Ag1 S1 C8 C9 . . . . -51.59(12) ?
Ag1 N4 C5 C6 . . . . -21.40(15) ?
Ag1 N4 C41 C42 . . . . -172.44(11) ?
S1' C2' C3' N4' . . . . 52.76(17) ?
C2' S1' C9' C8' . . . . -117.84(13) ?
C2' C3' N4' Ag1' . . . . -21.06(15) ?
C2' C3' N4' C5' . . . . -134.74(13) ?
C2' C3' N4' C41' . . . . 96.97(16) ?
C3' N4' C5' C6' . . . . 58.55(17) ?
C3' N4' C41' C42' . . . . 64.55(17) ?
N4' C5' C6' N7' . . . . 58.50(17) ?
C5' N4' C41' C42' . . . . -65.49(16) ?
C5' C6' N7' Ag1' . . . . -17.74(15) ?
C5' C6' N7' C8' . . . . -135.52(14) ?
C5' C6' N7' C71' . . . . 97.76(15) ?
C6' N7' C8' C9' . . . . 65.39(18) ?
C6' N7' C71' C72' . . . . 64.36(19) ?
N7' C8' C9' S1' . . . . 52.39(19) ?
C8' N7' C71' C72' . . . . -63.56(19) ?
C9' S1' C2' C3' . . . . 53.94(14) ?
C41' N4' C5' C6' . . . . -172.54(12) ?
C71' N7' C8' C9' . . . . -168.20(14) ?

_cod_database_fobs_code 2022546
